data_7241411
loop_
_publ_author_name
'Zhou, Hui'
'Chen, Wei'
'Liu, Ji-Hong'
'Zhang, Wen-Zhen'
'Lu, Xiao-Bing'

_publ_section_title
;
 Highly effective capture and subsequent catalytic transformation of
 low-concentration CO2 by superbasic guanidines
;
_journal_issue 22
_journal_name_full 'Green Chemistry'
_journal_page_first 7832
_journal_page_last 7838
_journal_paper_doi 10.1039/D0GC03009K
_journal_volume 22
_journal_year 2020
_chemical_formula_sum 'C27 H47 N7 S2'
_chemical_formula_weight 533.84
_space_group_IT_number 19
_space_group_name_Hall 'P 2ac 2ab'
_space_group_name_H-M_alt 'P 21 21 21'
_symmetry_cell_setting orthorhombic
_symmetry_space_group_name_H-M 'P 21 21 21'
_atom_sites_solution_hydrogens geom
_atom_sites_solution_primary direct
_atom_sites_solution_secondary difmap
_audit_creation_method SHELXL-97
_audit_update_record
;
2020-10-15 deposited with the CCDC.	2020-10-16 downloaded from the CCDC.
;
_cell_angle_alpha 90.00
_cell_angle_beta 90.00
_cell_angle_gamma 90.00
_cell_formula_units_Z 4
_cell_length_a 11.9503(6)
_cell_length_b 12.9375(6)
_cell_length_c 19.6351(10)
_cell_measurement_reflns_used 4798
_cell_measurement_temperature 296(2)
_cell_measurement_theta_max 24.1991
_cell_measurement_theta_min 2.5415
_cell_volume 3035.7(3)
_computing_cell_refinement 'Bruker SMART'
_computing_data_collection 'Bruker SMART'
_computing_data_reduction 'Bruker SAINT'
_computing_molecular_graphics 'Bruker SHELXTL'
_computing_publication_material 'Bruker SHELXTL'
_computing_structure_refinement 'SHELXL-97 (Sheldrick, 1997)'
_computing_structure_solution 'SHELXS-97 (Sheldrick, 1990)'
_diffrn_ambient_temperature 296(2)
_diffrn_measured_fraction_theta_full 1.000
_diffrn_measured_fraction_theta_max 1.000
_diffrn_measurement_device_type 'CCD area detector'
_diffrn_measurement_method 'phi and omega scans'
_diffrn_radiation_monochromator graphite
_diffrn_radiation_source 'fine-focus sealed tube'
_diffrn_radiation_type MoK\a
_diffrn_radiation_wavelength 0.71073
_diffrn_reflns_av_R_equivalents 0.0647
_diffrn_reflns_av_sigmaI/netI 0.0487
_diffrn_reflns_limit_h_max 14
_diffrn_reflns_limit_h_min -14
_diffrn_reflns_limit_k_max 15
_diffrn_reflns_limit_k_min -15
_diffrn_reflns_limit_l_max 23
_diffrn_reflns_limit_l_min -17
_diffrn_reflns_number 26794
_diffrn_reflns_theta_full 25.00
_diffrn_reflns_theta_max 25.00
_diffrn_reflns_theta_min 1.89
_exptl_absorpt_coefficient_mu 0.203
_exptl_absorpt_correction_T_max 0.7456
_exptl_absorpt_correction_T_min 0.6725
_exptl_absorpt_correction_type multi-scan
_exptl_crystal_colour orange
_exptl_crystal_density_diffrn 1.168
_exptl_crystal_density_method 'not measured'
_exptl_crystal_description block
_exptl_crystal_F_000 1160
_exptl_crystal_size_max 0.16
_exptl_crystal_size_mid 0.12
_exptl_crystal_size_min 0.10
_refine_diff_density_max 0.211
_refine_diff_density_min -0.211
_refine_diff_density_rms 0.042
_refine_ls_abs_structure_details 'Flack H D (1983), Acta Cryst. A39, 876-881'
_refine_ls_abs_structure_Flack -0.09(7)
_refine_ls_extinction_method none
_refine_ls_goodness_of_fit_ref 1.048
_refine_ls_hydrogen_treatment mixed
_refine_ls_matrix_type full
_refine_ls_number_parameters 325
_refine_ls_number_reflns 5351
_refine_ls_number_restraints 0
_refine_ls_restrained_S_all 1.048
_refine_ls_R_factor_all 0.0518
_refine_ls_R_factor_gt 0.0407
_refine_ls_shift/su_max 0.018
_refine_ls_shift/su_mean 0.002
_refine_ls_structure_factor_coef Fsqd
_refine_ls_weighting_details 'calc w=1/[\s^2^(Fo^2^)+(0.0492P)^2^+0.3935P] where P=(Fo^2^+2Fc^2^)/3'
_refine_ls_weighting_scheme calc
_refine_ls_wR_factor_gt 0.0952
_refine_ls_wR_factor_ref 0.1016
_reflns_number_gt 4537
_reflns_number_total 5351
_reflns_threshold_expression >2sigma(I)
_cod_data_source_file d0gc03009k2.cif
_cod_data_source_block 1_CCDC2
_cod_depositor_comments
;
The following automatic conversions were performed:

data item '_exptl_absorpt_correction_type' value 'multi scan' was
changed to 'multi-scan' in accordance with the
/home/data/users/saulius/crontab/automatic-downloads/rss-feeds/RSC/lib/dictionaries/cif_core.dic
dictionary named 'cif_core.dic' version 2.4.2 last updated on
2011-04-26.

data item '_symmetry_cell_setting' value 'Orthorhombic' was changed
to 'orthorhombic' in accordance with the
/home/data/users/saulius/crontab/automatic-downloads/rss-feeds/RSC/lib/dictionaries/cif_core.dic
dictionary named 'cif_core.dic' version 2.4.2 last updated on
2011-04-26.

Automatic conversion script
Id: cif_fix_values 7556 2019-12-06 15:28:31Z antanas 

 Adding full bibliography for 7241409--7241413.cif.
;
_cod_original_sg_symbol_H-M 'P2(1)2(1)2(1) '
_cod_database_code 7241411

loop_
_symmetry_equiv_pos_as_xyz
'x, y, z'
'-x+1/2, -y, z+1/2'
'-x, y+1/2, -z+1/2'
'x+1/2, -y+1/2, -z'

loop_
_atom_site_label
_atom_site_type_symbol
_atom_site_fract_x
_atom_site_fract_y
_atom_site_fract_z
_atom_site_U_iso_or_equiv
_atom_site_adp_type
_atom_site_occupancy
_atom_site_symmetry_multiplicity
_atom_site_calc_flag
_atom_site_refinement_flags
_atom_site_disorder_assembly
_atom_site_disorder_group
S1 S 0.23289(6) 0.09553(5) 0.23097(4) 0.03465(19) Uani 1 1 d . . .
S2 S 0.17982(7) 0.26327(5) 0.13258(4) 0.0436(2) Uani 1 1 d . . .
N7 N 0.30247(16) -0.07453(14) 0.12160(10) 0.0211(5) Uani 1 1 d . . .
N5 N 0.16633(16) 0.06131(14) 0.10232(11) 0.0222(5) Uani 1 1 d . . .
N4 N 0.43709(17) 0.05565(15) 0.08277(11) 0.0249(5) Uani 1 1 d . . .
N1 N 0.09509(16) -0.27495(15) 0.15882(10) 0.0220(5) Uani 1 1 d . . .
C17 C 0.13932(18) -0.21391(18) 0.11063(12) 0.0205(5) Uani 1 1 d . . .
N3 N 0.47078(18) -0.03123(17) 0.17582(11) 0.0285(5) Uani 1 1 d . . .
N6 N 0.11519(16) -0.11132(15) 0.10505(11) 0.0225(5) Uani 1 1 d . . .
N2 N 0.20027(16) -0.27459(15) 0.06852(10) 0.0238(5) Uani 1 1 d . . .
C5 C 0.1980(2) -0.04390(17) 0.11095(12) 0.0203(5) Uani 1 1 d . . .
C4 C 0.1934(2) 0.13600(19) 0.15325(14) 0.0280(6) Uani 1 1 d . . .
C25 C 0.2504(2) -0.2363(2) 0.00457(13) 0.0279(6) Uani 1 1 d . . .
H25A H 0.2423 -0.1609 0.0051 0.033 Uiso 1 1 calc R . .
C20 C 0.0275(2) -0.24041(18) 0.21848(12) 0.0232(5) Uani 1 1 d . . .
H20A H -0.0015 -0.3029 0.2405 0.028 Uiso 1 1 calc R . .
C6 C 0.3936(2) -0.01522(18) 0.12628(13) 0.0224(5) Uani 1 1 d . . .
C27 C 0.3757(2) -0.2585(2) 0.00096(15) 0.0371(7) Uani 1 1 d . . .
H27A H 0.4049 -0.2335 -0.0415 0.056 Uiso 1 1 calc R . .
H27B H 0.3881 -0.3316 0.0042 0.056 Uiso 1 1 calc R . .
H27C H 0.4130 -0.2242 0.0379 0.056 Uiso 1 1 calc R . .
C1 C -0.0410(2) 0.0760(2) 0.08646(16) 0.0394(7) Uani 1 1 d . . .
H1A H -0.0974 0.0924 0.0534 0.059 Uiso 1 1 calc R . .
H1B H -0.0469 0.1226 0.1243 0.059 Uiso 1 1 calc R . .
H1C H -0.0512 0.0063 0.1020 0.059 Uiso 1 1 calc R . .
C7 C 0.5644(2) 0.0305(2) 0.16279(15) 0.0361(7) Uani 1 1 d . . .
C19 C 0.1960(2) -0.37722(18) 0.09287(14) 0.0270(6) Uani 1 1 d . . .
C22 C -0.0730(2) -0.1768(2) 0.19701(14) 0.0347(7) Uani 1 1 d . . .
H22A H -0.1158 -0.2147 0.1640 0.052 Uiso 1 1 calc R . .
H22B H -0.0480 -0.1129 0.1773 0.052 Uiso 1 1 calc R . .
H22C H -0.1187 -0.1625 0.2361 0.052 Uiso 1 1 calc R . .
C3 C 0.0750(2) 0.0867(2) 0.05387(13) 0.0302(6) Uani 1 1 d . . .
H3A H 0.0838 0.1602 0.0431 0.036 Uiso 1 1 calc R . .
C9 C 0.4492(2) -0.1035(2) 0.23300(14) 0.0369(7) Uani 1 1 d . . .
H9A H 0.3692 -0.1200 0.2316 0.044 Uiso 1 1 calc R . .
C21 C 0.1025(2) -0.1874(2) 0.26983(14) 0.0339(6) Uani 1 1 d . . .
H21A H 0.0584 -0.1642 0.3077 0.051 Uiso 1 1 calc R . .
H21B H 0.1384 -0.1292 0.2488 0.051 Uiso 1 1 calc R . .
H21C H 0.1583 -0.2352 0.2855 0.051 Uiso 1 1 calc R . .
C18 C 0.1307(2) -0.37655(18) 0.14828(14) 0.0257(6) Uani 1 1 d . . .
C24 C 0.0943(2) -0.46296(19) 0.19394(14) 0.0321(6) Uani 1 1 d . . .
H24A H 0.1295 -0.5261 0.1797 0.048 Uiso 1 1 calc R . .
H24B H 0.0145 -0.4705 0.1914 0.048 Uiso 1 1 calc R . .
H24C H 0.1156 -0.4477 0.2400 0.048 Uiso 1 1 calc R . .
C14 C 0.4608(3) 0.0175(2) -0.03979(15) 0.0471(8) Uani 1 1 d . . .
H14A H 0.4690 -0.0542 -0.0283 0.071 Uiso 1 1 calc R . .
H14B H 0.5333 0.0495 -0.0417 0.071 Uiso 1 1 calc R . .
H14C H 0.4250 0.0235 -0.0834 0.071 Uiso 1 1 calc R . .
C8 C 0.5441(2) 0.0839(2) 0.10503(15) 0.0330(6) Uani 1 1 d . . .
C2 C 0.0826(2) 0.0299(2) -0.01355(14) 0.0410(7) Uani 1 1 d . . .
H2A H 0.1561 0.0387 -0.0324 0.061 Uiso 1 1 calc R . .
H2B H 0.0281 0.0573 -0.0445 0.061 Uiso 1 1 calc R . .
H2C H 0.0685 -0.0423 -0.0064 0.061 Uiso 1 1 calc R . .
C12 C 0.3902(2) 0.0709(2) 0.01373(14) 0.0316(6) Uani 1 1 d . . .
H12A H 0.3168 0.0370 0.0132 0.038 Uiso 1 1 calc R . .
C23 C 0.2573(2) -0.4656(2) 0.06081(17) 0.0427(8) Uani 1 1 d . . .
H23A H 0.2412 -0.5280 0.0854 0.064 Uiso 1 1 calc R . .
H23B H 0.3363 -0.4523 0.0622 0.064 Uiso 1 1 calc R . .
H23C H 0.2337 -0.4731 0.0143 0.064 Uiso 1 1 calc R . .
C15 C 0.6145(2) 0.1657(2) 0.07242(18) 0.0487(8) Uani 1 1 d . . .
H15A H 0.6848 0.1707 0.0959 0.073 Uiso 1 1 calc R . .
H15B H 0.5763 0.2309 0.0749 0.073 Uiso 1 1 calc R . .
H15C H 0.6275 0.1481 0.0256 0.073 Uiso 1 1 calc R . .
C26 C 0.1875(2) -0.2747(3) -0.05766(14) 0.0469(8) Uani 1 1 d . . .
H26A H 0.2234 -0.2495 -0.0981 0.070 Uiso 1 1 calc R . .
H26B H 0.1118 -0.2499 -0.0562 0.070 Uiso 1 1 calc R . .
H26C H 0.1874 -0.3489 -0.0580 0.070 Uiso 1 1 calc R . .
C11 C 0.5114(3) -0.2049(3) 0.22250(18) 0.0581(9) Uani 1 1 d . . .
H11A H 0.4968 -0.2305 0.1775 0.087 Uiso 1 1 calc R . .
H11B H 0.4864 -0.2545 0.2555 0.087 Uiso 1 1 calc R . .
H11C H 0.5903 -0.1935 0.2279 0.087 Uiso 1 1 calc R . .
C13 C 0.3705(3) 0.1833(3) -0.00398(18) 0.0550(10) Uani 1 1 d . . .
H13A H 0.3240 0.2145 0.0302 0.082 Uiso 1 1 calc R . .
H13B H 0.3340 0.1878 -0.0474 0.082 Uiso 1 1 calc R . .
H13C H 0.4409 0.2188 -0.0059 0.082 Uiso 1 1 calc R . .
C16 C 0.6674(2) 0.0327(3) 0.20644(18) 0.0564(10) Uani 1 1 d . . .
H16A H 0.7196 0.0820 0.1883 0.085 Uiso 1 1 calc R . .
H16B H 0.7012 -0.0346 0.2070 0.085 Uiso 1 1 calc R . .
H16C H 0.6475 0.0523 0.2520 0.085 Uiso 1 1 calc R . .
C10 C 0.4713(3) -0.0559(3) 0.30170(16) 0.0626(11) Uani 1 1 d . . .
H10A H 0.4344 0.0099 0.3045 0.094 Uiso 1 1 calc R . .
H10B H 0.5504 -0.0465 0.3077 0.094 Uiso 1 1 calc R . .
H10C H 0.4432 -0.1007 0.3367 0.094 Uiso 1 1 calc R . .

loop_
_atom_site_aniso_label
_atom_site_aniso_U_11
_atom_site_aniso_U_22
_atom_site_aniso_U_33
_atom_site_aniso_U_23
_atom_site_aniso_U_13
_atom_site_aniso_U_12
S1 0.0427(4) 0.0303(4) 0.0309(4) -0.0041(3) -0.0009(3) 0.0063(3)
S2 0.0691(5) 0.0193(3) 0.0422(5) 0.0018(3) 0.0146(4) 0.0034(3)
N7 0.0212(10) 0.0183(10) 0.0237(12) 0.0021(9) 0.0008(9) 0.0004(9)
N5 0.0228(10) 0.0165(10) 0.0272(12) 0.0023(9) 0.0023(9) 0.0006(8)
N4 0.0207(10) 0.0241(11) 0.0298(13) 0.0019(10) 0.0032(9) -0.0025(9)
N1 0.0232(10) 0.0178(10) 0.0249(11) -0.0018(9) 0.0016(9) -0.0027(9)
C17 0.0159(11) 0.0209(12) 0.0247(13) -0.0013(11) -0.0016(10) -0.0022(10)
N3 0.0244(11) 0.0314(12) 0.0298(13) 0.0004(10) -0.0031(10) -0.0004(10)
N6 0.0201(10) 0.0189(10) 0.0284(12) 0.0022(9) 0.0032(9) -0.0001(9)
N2 0.0211(10) 0.0192(10) 0.0312(12) -0.0046(9) 0.0058(9) -0.0020(9)
C5 0.0240(12) 0.0197(12) 0.0171(13) 0.0025(10) 0.0051(11) 0.0010(11)
C4 0.0271(13) 0.0233(13) 0.0338(16) -0.0019(12) 0.0112(12) -0.0012(11)
C25 0.0257(13) 0.0296(13) 0.0282(14) -0.0066(12) 0.0069(12) 0.0000(12)
C20 0.0274(12) 0.0221(12) 0.0200(13) 0.0030(11) 0.0052(10) -0.0008(11)
C6 0.0252(13) 0.0200(12) 0.0219(14) -0.0005(11) 0.0012(11) 0.0025(10)
C27 0.0249(13) 0.0446(17) 0.0417(17) -0.0053(14) 0.0070(13) -0.0038(13)
C1 0.0301(15) 0.0354(16) 0.053(2) 0.0088(15) 0.0014(14) 0.0056(13)
C7 0.0248(14) 0.0401(16) 0.0433(18) -0.0082(15) -0.0050(13) -0.0047(13)
C19 0.0259(13) 0.0177(12) 0.0372(16) -0.0056(11) -0.0009(13) -0.0002(11)
C22 0.0281(14) 0.0441(17) 0.0318(16) 0.0013(14) 0.0071(12) 0.0057(13)
C3 0.0312(14) 0.0283(14) 0.0311(16) 0.0111(12) -0.0021(12) 0.0024(12)
C9 0.0386(15) 0.0456(17) 0.0264(15) 0.0118(15) -0.0024(13) 0.0034(14)
C21 0.0383(15) 0.0370(15) 0.0262(15) -0.0044(13) 0.0031(13) 0.0006(13)
C18 0.0248(13) 0.0158(12) 0.0366(17) -0.0004(11) -0.0004(12) -0.0003(10)
C24 0.0398(16) 0.0203(13) 0.0363(16) 0.0028(12) -0.0008(13) -0.0021(12)
C14 0.054(2) 0.051(2) 0.0366(18) -0.0027(16) 0.0083(16) -0.0006(16)
C8 0.0276(14) 0.0298(14) 0.0416(17) -0.0016(14) -0.0002(13) -0.0063(12)
C2 0.0371(16) 0.0549(19) 0.0310(16) 0.0099(15) -0.0063(13) -0.0071(15)
C12 0.0238(13) 0.0399(16) 0.0309(15) 0.0104(13) 0.0040(12) -0.0002(12)
C23 0.0350(16) 0.0242(14) 0.069(2) -0.0074(15) 0.0136(16) 0.0034(13)
C15 0.0374(16) 0.0467(18) 0.062(2) 0.0015(17) 0.0048(16) -0.0196(15)
C26 0.0336(15) 0.072(2) 0.0354(17) -0.0141(17) 0.0027(13) -0.0040(17)
C11 0.070(2) 0.050(2) 0.054(2) 0.0176(18) 0.0039(19) 0.0162(18)
C13 0.0543(19) 0.051(2) 0.060(2) 0.0279(18) 0.0214(18) 0.0160(17)
C16 0.0336(17) 0.073(2) 0.063(2) -0.001(2) -0.0164(16) -0.0062(17)
C10 0.078(3) 0.079(3) 0.0315(19) 0.0012(18) -0.0138(18) 0.002(2)

loop_
_atom_type_symbol
_atom_type_description
_atom_type_scat_dispersion_real
_atom_type_scat_dispersion_imag
_atom_type_scat_source
C C 0.0033 0.0016 'International Tables Vol C Tables 4.2.6.8 and 6.1.1.4'
H H 0.0000 0.0000 'International Tables Vol C Tables 4.2.6.8 and 6.1.1.4'
N N 0.0061 0.0033 'International Tables Vol C Tables 4.2.6.8 and 6.1.1.4'
S S 0.1246 0.1234 'International Tables Vol C Tables 4.2.6.8 and 6.1.1.4'

loop_
_geom_angle_atom_site_label_1
_geom_angle_atom_site_label_2
_geom_angle_atom_site_label_3
_geom_angle
_geom_angle_site_symmetry_1
_geom_angle_site_symmetry_3
_geom_angle_publ_flag
C5 N7 C6 127.3(2) . . ?
C5 N5 C4 120.2(2) . . ?
C5 N5 C3 118.9(2) . . ?
C4 N5 C3 117.8(2) . . ?
C6 N4 C8 109.3(2) . . ?
C6 N4 C12 121.4(2) . . ?
C8 N4 C12 126.7(2) . . ?
C17 N1 C18 109.2(2) . . ?
C17 N1 C20 126.3(2) . . ?
C18 N1 C20 124.3(2) . . ?
N1 C17 N2 107.6(2) . . ?
N1 C17 N6 123.1(2) . . ?
N2 C17 N6 129.1(2) . . ?
C6 N3 C7 109.0(2) . . ?
C6 N3 C9 121.4(2) . . ?
C7 N3 C9 129.6(2) . . ?
C5 N6 C17 118.4(2) . . ?
C17 N2 C19 108.6(2) . . ?
C17 N2 C25 122.9(2) . . ?
C19 N2 C25 128.2(2) . . ?
N6 C5 N7 121.4(2) . . ?
N6 C5 N5 114.9(2) . . ?
N7 C5 N5 123.7(2) . . ?
N5 C4 S1 119.26(18) . . ?
N5 C4 S2 117.74(19) . . ?
S1 C4 S2 122.97(16) . . ?
N2 C25 C26 112.0(2) . . ?
N2 C25 C27 112.0(2) . . ?
C26 C25 C27 112.8(2) . . ?
N1 C20 C22 111.9(2) . . ?
N1 C20 C21 109.79(19) . . ?
C22 C20 C21 114.1(2) . . ?
N7 C6 N4 131.1(2) . . ?
N7 C6 N3 121.1(2) . . ?
N4 C6 N3 107.1(2) . . ?
C8 C7 N3 107.6(2) . . ?
C8 C7 C16 128.1(3) . . ?
N3 C7 C16 124.3(3) . . ?
C18 C19 N2 106.9(2) . . ?
C18 C19 C23 129.2(2) . . ?
N2 C19 C23 123.9(2) . . ?
N5 C3 C2 114.1(2) . . ?
N5 C3 C1 112.1(2) . . ?
C2 C3 C1 112.0(2) . . ?
N3 C9 C10 112.9(2) . . ?
N3 C9 C11 110.8(2) . . ?
C10 C9 C11 112.8(3) . . ?
C19 C18 N1 107.7(2) . . ?
C19 C18 C24 130.6(2) . . ?
N1 C18 C24 121.7(2) . . ?
C7 C8 N4 107.0(2) . . ?
C7 C8 C15 128.4(3) . . ?
N4 C8 C15 124.4(3) . . ?
N4 C12 C13 113.4(3) . . ?
N4 C12 C14 111.3(2) . . ?
C13 C12 C14 111.4(2) . . ?

loop_
_geom_bond_atom_site_label_1
_geom_bond_atom_site_label_2
_geom_bond_distance
_geom_bond_site_symmetry_2
_geom_bond_publ_flag
S1 C4 1.681(3) . ?
S2 C4 1.704(3) . ?
N7 C5 1.326(3) . ?
N7 C6 1.335(3) . ?
N5 C5 1.423(3) . ?
N5 C4 1.428(3) . ?
N5 C3 1.484(3) . ?
N4 C6 1.357(3) . ?
N4 C8 1.400(3) . ?
N4 C12 1.480(3) . ?
N1 C17 1.341(3) . ?
N1 C18 1.397(3) . ?
N1 C20 1.491(3) . ?
C17 N2 1.353(3) . ?
C17 N6 1.363(3) . ?
N3 C6 1.356(3) . ?
N3 C7 1.398(3) . ?
N3 C9 1.484(3) . ?
N6 C5 1.325(3) . ?
N2 C19 1.412(3) . ?
N2 C25 1.477(3) . ?
C25 C26 1.518(4) . ?
C25 C27 1.527(3) . ?
C20 C22 1.516(3) . ?
C20 C21 1.513(3) . ?
C1 C3 1.533(4) . ?
C7 C8 1.350(4) . ?
C7 C16 1.501(4) . ?
C19 C18 1.339(4) . ?
C19 C23 1.496(4) . ?
C3 C2 1.517(4) . ?
C9 C10 1.506(4) . ?
C9 C11 1.521(4) . ?
C18 C24 1.497(3) . ?
C14 C12 1.514(4) . ?
C8 C15 1.496(4) . ?
C12 C13 1.514(4) . ?
